data_7017119
loop_
_publ_author_name
'S\'anchez, Gregorio'
'Garc\'ia, Joaqu\'in'
'Mart\'inez, Marina'
'Kapdi, Anant R.'
'P\'erez, Jos\'e'
'Garc\'ia, Luis'
'Luis Serrano, J.'

_publ_section_title
;
 Bis(imidate)palladium(ii) complexes with labile ligands. Mimics of
 classical precursors?
;
_journal_issue 47
_journal_name_full 'Dalton transactions (Cambridge, England : 2003)'
_journal_page_first 12676
_journal_page_last 12689
_journal_paper_doi 10.1039/c1dt10426h
_journal_volume 40
_journal_year 2011
_chemical_formula_moiety 'C52 H38 N2 O4 P2 Pd, 2(C H Cl3)'
_chemical_formula_sum 'C54 H40 Cl6 N2 O4 P2 Pd'
_chemical_formula_weight 1161.92
_chemical_name_systematic
;
?
;
_space_group_IT_number 14
_symmetry_cell_setting monoclinic
_symmetry_space_group_name_Hall '-P 2ybc'
_symmetry_space_group_name_H-M 'P 1 21/c 1'
_atom_sites_solution_hydrogens geom
_atom_sites_solution_primary direct
_atom_sites_solution_secondary difmap
_audit_creation_method SHELXL-97
_cell_angle_alpha 90.00
_cell_angle_beta 105.5430(10)
_cell_angle_gamma 90.00
_cell_formula_units_Z 2
_cell_length_a 9.3071(6)
_cell_length_b 18.2983(11)
_cell_length_c 15.0459(9)
_cell_measurement_temperature 100(2)
_cell_volume 2468.7(3)
_computing_structure_refinement 'SHELXL-97 (Sheldrick, 1997)'
_diffrn_ambient_temperature 100(2)
_diffrn_measured_fraction_theta_full 0.000
_diffrn_measured_fraction_theta_max 0.943
_diffrn_radiation_monochromator graphite
_diffrn_radiation_source 'fine-focus sealed tube'
_diffrn_radiation_type MoK\a
_diffrn_radiation_wavelength 0.71073
_diffrn_reflns_av_R_equivalents 0.0169
_diffrn_reflns_av_sigmaI/netI 0.0115
_diffrn_reflns_limit_h_max 12
_diffrn_reflns_limit_h_min -12
_diffrn_reflns_limit_k_max 24
_diffrn_reflns_limit_k_min -24
_diffrn_reflns_limit_l_max 20
_diffrn_reflns_limit_l_min -19
_diffrn_reflns_number 36885
_diffrn_reflns_theta_full 0.50
_diffrn_reflns_theta_max 28.71
_diffrn_reflns_theta_min 1.79
_exptl_absorpt_coefficient_mu 0.815
_exptl_absorpt_correction_T_max 0.9085
_exptl_absorpt_correction_T_min 0.7310
_exptl_absorpt_correction_type multi-scan
_exptl_absorpt_process_details SADABS
_exptl_crystal_density_diffrn 1.563
_exptl_crystal_density_method 'not measured'
_exptl_crystal_F_000 1176
_exptl_crystal_size_max 0.41
_exptl_crystal_size_mid 0.13
_exptl_crystal_size_min 0.12
_refine_diff_density_max 0.395
_refine_diff_density_min -0.513
_refine_diff_density_rms 0.072
_refine_ls_extinction_method none
_refine_ls_goodness_of_fit_ref 1.062
_refine_ls_hydrogen_treatment mixed
_refine_ls_matrix_type full
_refine_ls_number_parameters 317
_refine_ls_number_reflns 6026
_refine_ls_number_restraints 0
_refine_ls_restrained_S_all 1.062
_refine_ls_R_factor_all 0.0241
_refine_ls_R_factor_gt 0.0234
_refine_ls_shift/su_max 0.001
_refine_ls_shift/su_mean 0.000
_refine_ls_structure_factor_coef Fsqd
_refine_ls_weighting_details 'calc w=1/[\s^2^(Fo^2^)+(0.0305P)^2^+1.7537P] where P=(Fo^2^+2Fc^2^)/3'
_refine_ls_weighting_scheme calc
_refine_ls_wR_factor_gt 0.0596
_refine_ls_wR_factor_ref 0.0601
_reflns_number_gt 5873
_reflns_number_total 6026
_reflns_threshold_expression >2sigma(I)
_cod_data_source_file c1dt10426h.txt
_cod_data_source_block compound_2a
_cod_original_sg_symbol_H-M P21/c
_cod_database_code 7017119

loop_
_symmetry_equiv_pos_as_xyz
'x, y, z'
'-x, y+1/2, -z+1/2'
'-x, -y, -z'
'x, -y-1/2, z-1/2'

loop_
_atom_site_label
_atom_site_type_symbol
_atom_site_fract_x
_atom_site_fract_y
_atom_site_fract_z
_atom_site_U_iso_or_equiv
_atom_site_adp_type
_atom_site_occupancy
_atom_site_symmetry_multiplicity
_atom_site_calc_flag
_atom_site_refinement_flags
Pd1 Pd 0.5000 0.5000 0.5000 0.00927(4) Uani 1 2 d S
N1 N 0.57173(12) 0.60530(6) 0.51177(8) 0.0124(2) Uani 1 1 d .
C1 C 0.48976(14) 0.66509(7) 0.46867(9) 0.0132(2) Uani 1 1 d .
O1 O 0.36741(11) 0.66251(5) 0.41339(7) 0.0187(2) Uani 1 1 d .
C2 C 0.58000(14) 0.73249(7) 0.50195(9) 0.0139(2) Uani 1 1 d .
C3 C 0.54946(16) 0.80564(8) 0.48190(10) 0.0177(3) Uani 1 1 d .
H3 H 0.4577 0.8210 0.4413 0.021 Uiso 1 1 calc R
C4 C 0.65966(17) 0.85587(8) 0.52407(11) 0.0217(3) Uani 1 1 d .
H4 H 0.6431 0.9065 0.5115 0.026 Uiso 1 1 calc R
C5 C 0.79327(17) 0.83308(8) 0.58411(11) 0.0246(3) Uani 1 1 d .
H5 H 0.8661 0.8685 0.6120 0.030 Uiso 1 1 calc R
C6 C 0.82253(16) 0.75902(8) 0.60419(11) 0.0217(3) Uani 1 1 d .
H6 H 0.9137 0.7433 0.6451 0.026 Uiso 1 1 calc R
C7 C 0.71301(15) 0.70992(7) 0.56191(9) 0.0147(2) Uani 1 1 d .
C8 C 0.70663(15) 0.62834(7) 0.56845(9) 0.0140(2) Uani 1 1 d .
O2 O 0.80243(11) 0.58862(6) 0.61609(7) 0.0204(2) Uani 1 1 d .
P1 P 0.57435(4) 0.487566(18) 0.36340(2) 0.01066(7) Uani 1 1 d .
C9 C 0.74066(14) 0.53931(7) 0.36179(9) 0.0127(2) Uani 1 1 d .
C10 C 0.72289(15) 0.61401(7) 0.34115(10) 0.0163(3) Uani 1 1 d .
H10 H 0.6257 0.6347 0.3245 0.020 Uiso 1 1 calc R
C11 C 0.84581(16) 0.65806(8) 0.34485(10) 0.0201(3) Uani 1 1 d .
H11 H 0.8324 0.7086 0.3303 0.024 Uiso 1 1 calc R
C12 C 0.98862(16) 0.62832(8) 0.36981(10) 0.0197(3) Uani 1 1 d .
H12 H 1.0730 0.6584 0.3730 0.024 Uiso 1 1 calc R
C13 C 1.00670(15) 0.55432(8) 0.38997(10) 0.0183(3) Uani 1 1 d .
H13 H 1.1041 0.5339 0.4070 0.022 Uiso 1 1 calc R
C14 C 0.88397(15) 0.50971(8) 0.38551(9) 0.0153(3) Uani 1 1 d .
H14 H 0.8978 0.4590 0.3986 0.018 Uiso 1 1 calc R
C15 C 0.60189(14) 0.39207(7) 0.33818(9) 0.0135(2) Uani 1 1 d .
C16 C 0.71130(15) 0.35019(8) 0.39904(10) 0.0171(3) Uani 1 1 d .
H16 H 0.7788 0.3729 0.4503 0.021 Uiso 1 1 calc R
C17 C 0.72145(17) 0.27545(8) 0.38478(11) 0.0215(3) Uani 1 1 d .
H17 H 0.7970 0.2475 0.4256 0.026 Uiso 1 1 calc R
C18 C 0.62128(18) 0.24155(8) 0.31093(11) 0.0228(3) Uani 1 1 d .
H18 H 0.6285 0.1905 0.3012 0.027 Uiso 1 1 calc R
C19 C 0.51113(17) 0.28226(8) 0.25162(10) 0.0209(3) Uani 1 1 d .
H19 H 0.4418 0.2589 0.2017 0.025 Uiso 1 1 calc R
C20 C 0.50110(15) 0.35733(8) 0.26459(10) 0.0168(3) Uani 1 1 d .
H20 H 0.4255 0.3850 0.2233 0.020 Uiso 1 1 calc R
C21 C 0.43616(14) 0.52104(7) 0.26205(9) 0.0131(2) Uani 1 1 d .
C22 C 0.29572(15) 0.54088(7) 0.26944(9) 0.0157(2) Uani 1 1 d .
H22 H 0.2736 0.5381 0.3274 0.019 Uiso 1 1 calc R
C23 C 0.18740(15) 0.56481(8) 0.19180(10) 0.0198(3) Uani 1 1 d .
H23 H 0.0919 0.5790 0.1971 0.024 Uiso 1 1 calc R
C24 C 0.21851(16) 0.56803(8) 0.10675(10) 0.0205(3) Uani 1 1 d .
H24 H 0.1437 0.5834 0.0537 0.025 Uiso 1 1 calc R
C25 C 0.35934(16) 0.54879(8) 0.09921(10) 0.0191(3) Uani 1 1 d .
H25 H 0.3809 0.5515 0.0411 0.023 Uiso 1 1 calc R
C26 C 0.46844(15) 0.52566(8) 0.17639(9) 0.0166(3) Uani 1 1 d .
H26 H 0.5648 0.5130 0.1712 0.020 Uiso 1 1 calc R
C27 C -0.03110(16) 0.38709(9) 0.18577(10) 0.0214(3) Uani 1 1 d .
H27 H 0.023(2) 0.3939(11) 0.2455(14) 0.024(5) Uiso 1 1 d .
Cl1 Cl 0.09331(4) 0.37257(2) 0.11721(3) 0.02598(8) Uani 1 1 d .
Cl2 Cl -0.14209(5) 0.30903(2) 0.18409(3) 0.03525(10) Uani 1 1 d .
Cl3 Cl -0.14709(4) 0.46334(2) 0.14461(3) 0.02575(8) Uani 1 1 d .

loop_
_atom_site_aniso_label
_atom_site_aniso_U_11
_atom_site_aniso_U_22
_atom_site_aniso_U_33
_atom_site_aniso_U_23
_atom_site_aniso_U_13
_atom_site_aniso_U_12
Pd1 0.00962(7) 0.00753(7) 0.00989(7) -0.00002(4) 0.00129(5) -0.00040(4)
N1 0.0132(5) 0.0099(5) 0.0136(5) 0.0002(4) 0.0026(4) -0.0007(4)
C1 0.0162(6) 0.0104(6) 0.0136(6) 0.0001(5) 0.0048(5) -0.0008(5)
O1 0.0160(5) 0.0157(5) 0.0205(5) 0.0001(4) -0.0016(4) 0.0001(4)
C2 0.0156(6) 0.0119(6) 0.0145(6) -0.0012(5) 0.0047(5) -0.0027(5)
C3 0.0206(6) 0.0135(6) 0.0188(6) 0.0007(5) 0.0046(5) 0.0008(5)
C4 0.0273(7) 0.0102(6) 0.0275(7) 0.0001(5) 0.0071(6) -0.0024(5)
C5 0.0249(7) 0.0150(7) 0.0311(8) -0.0040(6) 0.0027(6) -0.0076(5)
C6 0.0188(6) 0.0175(7) 0.0248(7) -0.0012(6) -0.0012(5) -0.0037(5)
C7 0.0169(6) 0.0115(6) 0.0155(6) 0.0000(5) 0.0039(5) -0.0009(5)
C8 0.0158(6) 0.0124(6) 0.0136(6) -0.0006(5) 0.0034(5) -0.0015(5)
O2 0.0186(5) 0.0147(5) 0.0232(5) 0.0016(4) -0.0026(4) 0.0006(4)
P1 0.01082(14) 0.00967(14) 0.01099(15) -0.00012(11) 0.00205(11) 0.00020(11)
C9 0.0132(6) 0.0135(6) 0.0112(5) -0.0009(4) 0.0031(4) -0.0015(4)
C10 0.0139(6) 0.0143(6) 0.0204(7) 0.0013(5) 0.0039(5) 0.0014(5)
C11 0.0200(7) 0.0143(6) 0.0256(7) 0.0019(5) 0.0056(5) -0.0023(5)
C12 0.0155(6) 0.0227(7) 0.0211(7) 0.0004(5) 0.0053(5) -0.0055(5)
C13 0.0126(6) 0.0243(7) 0.0178(6) 0.0019(5) 0.0040(5) 0.0021(5)
C14 0.0157(6) 0.0157(6) 0.0145(6) 0.0014(5) 0.0040(5) 0.0023(5)
C15 0.0156(6) 0.0108(6) 0.0155(6) -0.0009(5) 0.0064(5) 0.0004(5)
C16 0.0190(6) 0.0147(6) 0.0172(6) 0.0005(5) 0.0038(5) 0.0002(5)
C17 0.0255(7) 0.0146(6) 0.0246(7) 0.0046(5) 0.0071(6) 0.0048(5)
C18 0.0334(8) 0.0110(6) 0.0270(7) -0.0011(5) 0.0134(6) -0.0001(5)
C19 0.0280(7) 0.0149(7) 0.0197(7) -0.0040(5) 0.0066(6) -0.0052(5)
C20 0.0186(6) 0.0146(6) 0.0166(6) -0.0006(5) 0.0036(5) -0.0014(5)
C21 0.0129(6) 0.0118(6) 0.0130(6) 0.0002(5) 0.0008(5) -0.0007(5)
C22 0.0149(6) 0.0153(6) 0.0167(6) -0.0004(5) 0.0036(5) -0.0008(5)
C23 0.0135(6) 0.0204(7) 0.0234(7) 0.0004(5) 0.0010(5) 0.0018(5)
C24 0.0194(7) 0.0190(7) 0.0182(7) 0.0020(5) -0.0033(5) -0.0001(5)
C25 0.0228(7) 0.0198(7) 0.0131(6) 0.0007(5) 0.0022(5) -0.0018(5)
C26 0.0164(6) 0.0176(6) 0.0157(6) 0.0001(5) 0.0043(5) 0.0006(5)
C27 0.0168(6) 0.0278(8) 0.0174(7) -0.0008(6) 0.0009(5) 0.0023(5)
Cl1 0.01990(16) 0.02866(19) 0.03081(19) 0.00059(15) 0.00928(14) 0.00451(14)
Cl2 0.02393(18) 0.0328(2) 0.0494(3) 0.01166(19) 0.01040(17) -0.00095(15)
Cl3 0.02130(17) 0.02649(19) 0.02745(18) -0.00401(14) 0.00302(14) 0.00612(13)

loop_
_atom_type_symbol
_atom_type_description
_atom_type_scat_dispersion_real
_atom_type_scat_dispersion_imag
_atom_type_scat_source
C C 0.0033 0.0016 'International Tables Vol C Tables 4.2.6.8 and 6.1.1.4'
H H 0.0000 0.0000 'International Tables Vol C Tables 4.2.6.8 and 6.1.1.4'
N N 0.0061 0.0033 'International Tables Vol C Tables 4.2.6.8 and 6.1.1.4'
O O 0.0106 0.0060 'International Tables Vol C Tables 4.2.6.8 and 6.1.1.4'
P P 0.1023 0.0942 'International Tables Vol C Tables 4.2.6.8 and 6.1.1.4'
Pd Pd -0.9988 1.0072 'International Tables Vol C Tables 4.2.6.8 and 6.1.1.4'
Cl Cl 0.1484 0.1585 'International Tables Vol C Tables 4.2.6.8 and 6.1.1.4'

loop_
_geom_angle_atom_site_label_1
_geom_angle_atom_site_label_2
_geom_angle_atom_site_label_3
_geom_angle
_geom_angle_site_symmetry_1
_geom_angle_site_symmetry_3
N1 Pd1 N1 180 3_666 .
N1 Pd1 P1 89.93(3) 3_666 .
N1 Pd1 P1 90.07(3) . .
N1 Pd1 P1 90.07(3) 3_666 3_666
N1 Pd1 P1 89.93(3) . 3_666
P1 Pd1 P1 180 . 3_666
N1 Pd1 Pd1 107.77(3) 3_666 1_655
N1 Pd1 Pd1 72.23(3) . 1_655
P1 Pd1 Pd1 58.057(8) . 1_655
P1 Pd1 Pd1 121.943(8) 3_666 1_655
C8 N1 C1 110.00(11) . .
C8 N1 Pd1 124.51(9) . .
C1 N1 Pd1 125.39(9) . .
O1 C1 N1 125.70(12) . .
O1 C1 C2 126.67(12) . .
N1 C1 C2 107.63(11) . .
C3 C2 C7 121.70(12) . .
C3 C2 C1 131.14(12) . .
C7 C2 C1 107.16(11) . .
C2 C3 C4 117.02(13) . .
C5 C4 C3 121.17(13) . .
C4 C5 C6 121.27(13) . .
C7 C6 C5 117.01(13) . .
C6 C7 C2 121.82(13) . .
C6 C7 C8 130.99(13) . .
C2 C7 C8 107.19(11) . .
O2 C8 N1 125.45(12) . .
O2 C8 C7 126.54(12) . .
N1 C8 C7 108.00(11) . .
C8 O2 C13 142.97(9) . 3_766
C21 P1 C9 103.10(6) . .
C21 P1 C15 104.84(6) . .
C9 P1 C15 109.19(6) . .
C21 P1 Pd1 113.16(4) . .
C9 P1 Pd1 114.34(4) . .
C15 P1 Pd1 111.48(4) . .
C14 C9 C10 118.91(12) . .
C14 C9 P1 123.58(10) . .
C10 C9 P1 117.38(10) . .
C11 C10 C9 120.69(12) . .
C10 C11 C12 120.06(13) . .
C13 C12 C11 119.45(13) . .
C13 C12 O1 94.42(9) . 1_655
C11 C12 O1 146.11(10) . 1_655
C12 C13 C14 120.80(13) . .
C13 C14 C9 120.08(13) . .
C20 C15 C16 119.01(12) . .
C20 C15 P1 119.97(10) . .
C16 C15 P1 120.46(10) . .
C17 C16 C15 120.28(13) . .
C18 C17 C16 120.20(14) . .
C19 C18 C17 119.85(13) . .
C18 C19 C20 120.43(14) . .
C19 C20 C15 120.21(13) . .
C22 C21 C26 119.72(12) . .
C22 C21 P1 119.36(10) . .
C26 C21 P1 120.91(10) . .
C21 C22 C23 119.99(13) . .
C24 C23 C22 120.26(13) . .
C23 C24 C25 119.92(13) . .
C26 C25 C24 120.20(13) . .
C25 C26 C21 119.90(13) . .
Cl2 C27 Cl1 110.13(9) . .
Cl2 C27 Cl3 109.52(8) . .
Cl1 C27 Cl3 110.37(8) . .
Cl2 C27 O2 111.60(7) . 3_666
Cl1 C27 O2 100.89(6) . 3_666
Cl3 C27 O2 114.06(7) . 3_666

loop_
_geom_bond_atom_site_label_1
_geom_bond_atom_site_label_2
_geom_bond_distance
_geom_bond_site_symmetry_2
Pd1 N1 2.0314(11) 3_666
Pd1 N1 2.0314(11) .
Pd1 P1 2.3489(3) .
Pd1 P1 2.3489(3) 3_666
Pd1 Pd1 9.3071(6) 1_655
N1 C8 1.3811(16) .
N1 C1 1.3908(16) .
C1 O1 1.2178(16) .
C1 C2 1.5005(18) .
C2 C3 1.3847(19) .
C2 C7 1.3851(18) .
C3 C4 1.397(2) .
C4 C5 1.391(2) .
C5 C6 1.399(2) .
C6 C7 1.3796(19) .
C7 C8 1.4982(18) .
C8 O2 1.2226(17) .
O2 C13 3.1767(18) 3_766
P1 C21 1.8176(13) .
P1 C9 1.8201(13) .
P1 C15 1.8207(13) .
C9 C14 1.3946(18) .
C9 C10 1.4017(18) .
C10 C11 1.3884(19) .
C11 C12 1.392(2) .
C12 C13 1.388(2) .
C12 O1 3.4657(17) 1_655
C13 C14 1.3909(19) .
C15 C20 1.3976(19) .
C15 C16 1.4011(19) .
C16 C17 1.392(2) .
C17 C18 1.391(2) .
C18 C19 1.383(2) .
C19 C20 1.3940(19) .
C21 C22 1.3895(18) .
C21 C26 1.4022(18) .
C22 C23 1.3934(19) .
C23 C24 1.387(2) .
C24 C25 1.391(2) .
C25 C26 1.3880(19) .
C27 Cl2 1.7589(16) .
C27 Cl1 1.7651(15) .
C27 Cl3 1.7713(16) .
C27 O2 3.1959(18) 3_666
